data_1557470
loop_
_publ_author_name
'Biagioni, C.'
'Bonaccorsi, E.'
'Camara, F.'
'Cadoni, M.'
'Ciriotti, M.E.'
'Bersani, D.'
'Kolitsch, U.'

_publ_section_title
;
 Lusernaite-(Y), Y4Al(CO3)2(OH,F)11*6H2O, a new mineral species from
 Luserna Valley, Piedmont, Italy: Description and crystal structure
;
_journal_name_full 'American Mineralogist'
_journal_page_first 1322
_journal_page_last 1329
_journal_paper_doi 10.2138/am.4366
_journal_volume 98
_journal_year 2013
_chemical_formula_sum 'C2 H22.35 Al1.06 Ca0.05 Dy0.16 Er0.15 F0.65 Gd0.07 O22.35 Pb0.02 Sm0.01 Y3.41 Yb0.09'
_chemical_name_common Y4Al(CO3)2(OH,F)11*6H2O
_chemical_name_mineral Lusernaite-Y
_space_group_IT_number 53
_space_group_name_Hall '-P 2ac 2'
_space_group_name_H-M_alt 'P m n a'
_cell_angle_alpha 90
_cell_angle_beta 90
_cell_angle_gamma 90
_cell_formula_units_Z 2
_cell_length_a 7.8412(3)
_cell_length_b 11.0313(5)
_cell_length_c 11.3870(4)
_cell_volume 984.96(7)
_diffrn_ambient_pressure 100
_diffrn_ambient_temperature 298
_cod_data_source_file lusernaite-Y.cif
_cod_data_source_block lusernaite-Y
_cod_original_formula_sum 'Y3.41 Dy0.16 Er0.15 Yb0.09 Gd0.07 Ca0.05 Pb0.02 Sm0.01 Al1.06 C2 O22.35 F0.65 H22.35'
_cod_database_code 1557470

loop_
_space_group_symop_id
_space_group_symop_operation_xyz
1 x,y,z
2 -x,-y,-z
3 -x+1/2,-y,z+1/2
4 x+1/2,y,-z+1/2
5 -x+1/2,y,-z+1/2
6 x+1/2,-y,z+1/2
7 x,-y,-z
8 -x,y,z

loop_
_atom_site_label
_atom_site_occupancy
_atom_site_fract_x
_atom_site_fract_y
_atom_site_fract_z
_atom_site_adp_type
_atom_site_U_iso_or_equiv
_atom_site_type_symbol
Y1 1.0 0.250000 0.4975(2) 0.750000 Uiso 0.0170(6) Y
Pb1a 1.0 0.250000 0.570(7) 0.750000 Uiso 0.0170(6) Pb
Pb1b 1.0 0.250000 0.409(5) 0.750000 Uiso 0.0170(6) Pb
Y2 1.0 0.000000 0.23040(10) 0.84870(10) Uiso 0.0203(6) Y
Al 1.0 0.000000 0.500000 0.000000 Uiso 0.018(2) Al
C 1.0 0.500000 0.6830(10) 0.9150(10) Uiso 0.021(3) C
O1 1.0 -0.1624(9) 0.3949(7) 0.9272(7) Uiso 0.023(2) O
O2 1.0 0.3570(10) 0.6424(8) 0.8746(7) Uiso 0.034(2) O
O3 1.0 0.500000 0.7590(10) 0.9988(9) Uiso 0.026(3) O
O4 1.0 -0.250000 0.2140(10) 0.750000 Uiso 0.027(3) O
O5 1.0 0.000000 0.4177(8) 0.1437(8) Uiso 0.020(2) O
O6 1.0 0.000000 0.3870(10) 0.7091(9) Uiso 0.021(2) O
Ow1 1.0 -0.188(2) 0.1350(10) 0.9854(9) Uiso 0.055(3) O
Ow2 1.0 0.000000 0.033(2) 0.770(2) Uiso 0.093(7) O
Ow3 1.0 -0.250000 -0.141(4) 0.750000 Uiso 0.101(15) O
H1 1.0 -0.201000 0.037000 0.989000 Uiso 0.05 H
H2 1.0 -0.314000 0.158000 0.014000 Uiso 0.05 H

loop_
_atom_site_aniso_label
_atom_site_aniso_U_11
_atom_site_aniso_U_22
_atom_site_aniso_U_33
_atom_site_aniso_U_12
_atom_site_aniso_U_13
_atom_site_aniso_U_23
Y1 0.0120(7) 0.0281(13) 0.0111(7) 0.00000 0.0007(4) 0.00000
Pb1a 0.0120(7) 0.0281(13) 0.0111(7) 0.00000 0.0007(4) 0.00000
Pb1b 0.0120(7) 0.0281(13) 0.0111(7) 0.00000 0.0007(4) 0.00000
Y2 0.0166(8) 0.0282(9) 0.0160(8) 0.00000 0.00000 0.0001(6)
Al 0.012(3) 0.034(4) 0.009(3) 0.00000 0.00000 -0.002(2)
C 0.016(8) 0.036(9) 0.012(7) 0.00000 0.00000 0.007(6)
O1 0.011(4) 0.046(5) 0.013(4) 0.001(3) 0.001(3) -0.001(3)
O2 0.017(4) 0.054(6) 0.030(5) -0.007(4) 0.007(3) -0.009(4)
O3 0.022(6) 0.038(6) 0.018(5) 0.00000 0.00000 -0.011(4)
O4 0.016(5) 0.046(7) 0.020(5) 0.00000 0.000(3) 0.00000
O5 0.021(6) 0.033(6) 0.006(5) 0.00000 0.00000 0.007(4)
O6 0.019(6) 0.037(7) 0.007(5) 0.00000 0.00000 0.007(4)
Ow1 0.052(7) 0.063(7) 0.050(7) 0.007(6) 0.016(5) 0.019(5)
Ow2 0.09(2) 0.10(2) 0.09(2) 0.00000 0.00000 -0.036(12)
Ow3 0.00000 0.00000 0.00000 0.00000 0.00000 0.00000
H1 0.00000 0.00000 0.00000 0.00000 0.00000 0.00000
H2 0.00000 0.00000 0.00000 0.00000 0.00000 0.00000
